data_7707113
loop_
_publ_author_name
'Liu, Yang'
'Lyu, Bang-Heng'
'Du, Shan-Nan'
'Huang, Guo-Zhang'
'Ruan, Ze-Yu'
'Wu, Si-Guo'
'Liu, Jun-Liang'
'Tong, Ming-Liang'

_publ_section_title
;
 Tuning luminescence of didysprosium single-molecule magnets with a
 \p-conjugated/non-conjugated bridging ligand.
;
_journal_issue 20
_journal_name_full 'Dalton transactions (Cambridge, England : 2003)'
_journal_page_first 6778
_journal_page_last 6783
_journal_paper_doi 10.1039/d1dt00908g
_journal_volume 50
_journal_year 2021
_chemical_formula_moiety 'C82 H84 Dy2 N12 O6, 2(C24 H20 B)'
_chemical_formula_sum 'C130 H124 B2 Dy2 N12 O6'
_chemical_formula_weight 2297.02
_space_group_crystal_system monoclinic
_space_group_IT_number 15
_space_group_name_Hall '-C 2yc'
_space_group_name_H-M_alt 'C 1 2/c 1'
_atom_sites_solution_hydrogens mixed
_atom_sites_solution_primary dual
_audit_creation_date 2021-03-18
_audit_creation_method
;
Olex2 1.2
(compiled 2018.05.29 svn.r3508 for OlexSys, GUI svn.r5506)
;
_audit_update_record
;
2021-03-18 deposited with the CCDC.	2021-04-14 downloaded from the CCDC.
;
_cell_angle_alpha 90
_cell_angle_beta 93.1020(10)
_cell_angle_gamma 90
_cell_formula_units_Z 4
_cell_length_a 33.2765(11)
_cell_length_b 10.1813(3)
_cell_length_c 32.2152(11)
_cell_measurement_reflns_used 9941
_cell_measurement_temperature 120(2)
_cell_measurement_theta_max 27.517
_cell_measurement_theta_min 2.429
_cell_volume 10898.5(6)
_computing_cell_refinement 'SAINT v8.37A (Bruker, 2015)'
_computing_data_reduction 'SAINT v8.37A (Bruker, 2015)'
_computing_molecular_graphics 'Olex2 (Dolomanov et al., 2009)'
_computing_publication_material 'Olex2 (Dolomanov et al., 2009)'
_computing_structure_refinement 'ShelXL (Sheldrick, 2015)'
_computing_structure_solution 'ShelXT (Sheldrick, 2015)'
_diffrn_ambient_temperature 119.99
_diffrn_measured_fraction_theta_full 0.998
_diffrn_measured_fraction_theta_max 0.995
_diffrn_measurement_device_type 'Bruker D8 quest'
_diffrn_measurement_method '\f and \w scans'
_diffrn_radiation_type MoK\a
_diffrn_radiation_wavelength 0.71073
_diffrn_reflns_av_R_equivalents 0.0364
_diffrn_reflns_av_unetI/netI 0.0390
_diffrn_reflns_Laue_measured_fraction_full 0.998
_diffrn_reflns_Laue_measured_fraction_max 0.995
_diffrn_reflns_limit_h_max 43
_diffrn_reflns_limit_h_min -42
_diffrn_reflns_limit_k_max 13
_diffrn_reflns_limit_k_min -13
_diffrn_reflns_limit_l_max 41
_diffrn_reflns_limit_l_min -41
_diffrn_reflns_number 49784
_diffrn_reflns_point_group_measured_fraction_full 0.998
_diffrn_reflns_point_group_measured_fraction_max 0.995
_diffrn_reflns_theta_full 26.000
_diffrn_reflns_theta_max 27.551
_diffrn_reflns_theta_min 2.428
_diffrn_standards_number 0
_exptl_absorpt_coefficient_mu 1.425
_exptl_absorpt_correction_T_max 0.7456
_exptl_absorpt_correction_T_min 0.6913
_exptl_absorpt_correction_type multi-scan
_exptl_absorpt_process_details
'SADABS-2014/5 (Bruker,2014/5) was used for absorption correction. wR2(int) was 0.1167 before and 0.0433 after correction. The Ratio of minimum to maximum transmission is 0.9272. The \l/2 correction factor is Not present.'
_exptl_crystal_colour colourless
_exptl_crystal_colour_primary colourless
_exptl_crystal_density_diffrn 1.400
_exptl_crystal_description block
_exptl_crystal_F_000 4712
_exptl_crystal_size_max 0.106
_exptl_crystal_size_mid 0.087
_exptl_crystal_size_min 0.083
_refine_diff_density_max 0.745
_refine_diff_density_min -0.631
_refine_diff_density_rms 0.083
_refine_ls_extinction_method none
_refine_ls_goodness_of_fit_ref 1.028
_refine_ls_hydrogen_treatment mixed
_refine_ls_matrix_type full
_refine_ls_number_parameters 690
_refine_ls_number_reflns 12535
_refine_ls_number_restraints 0
_refine_ls_restrained_S_all 1.028
_refine_ls_R_factor_all 0.0427
_refine_ls_R_factor_gt 0.0300
_refine_ls_shift/su_max 0.007
_refine_ls_shift/su_mean 0.000
_refine_ls_structure_factor_coef Fsqd
_refine_ls_weighting_details 'w=1/[\s^2^(Fo^2^)+(0.0163P)^2^+24.3473P] where P=(Fo^2^+2Fc^2^)/3'
_refine_ls_weighting_scheme calc
_refine_ls_wR_factor_gt 0.0542
_refine_ls_wR_factor_ref 0.0573
_reflns_Friedel_coverage 0.000
_reflns_number_gt 10503
_reflns_number_total 12535
_reflns_threshold_expression 'I > 2\s(I)'
_cod_data_source_file d1dt00908g2.cif
_cod_data_source_block Dy2TPCB
_cod_depositor_comments 'Adding full bibliography for 7707113--7707114.cif.'
_cod_database_code 7707113
_shelx_shelxl_version_number 2018/3
_shelx_space_group_comment
;
The symmetry employed for this shelxl refinement is uniquely defined
by the following loop, which should always be used as a source of
symmetry information in preference to the above space-group names.
They are only intended as comments.
;
_shelx_estimated_absorpt_t_max 0.891
_shelx_estimated_absorpt_t_min 0.864
_olex2_refinement_description
;
1. Fixed Uiso
 At 1.2 times of:
  All C(H) groups, All C(H,H) groups
 At 1.5 times of:
  All C(H,H,H) groups
2.a Ternary CH refined with riding coordinates:
 C34(H34), C35(H35)
2.b Secondary CH2 refined with riding coordinates:
 C6(H6A,H6B), C7(H7A,H7B), C14(H14A,H14B), C15(H15A,H15B), C16(H16A,H16B),
 C23(H23A,H23B)
2.c Aromatic/amide H refined with riding coordinates:
 C1(H1), C2(H2), C3(H3A), C4(H4), C10(H10), C11(H11), C12(H12), C13(H13),
 C18(H18), C19(H19), C20(H20), C21(H21), C25(H25), C26(H26), C27(H27), C28(H28),
  C29(H29), C30(H30), C31(H31), C32(H32), C37(H37), C38(H38), C39(H39),
 C40(H40), C42(H42), C43(H43), C44(H44), C45(H45), C46(H46), C48(H48), C49(H49),
  C50(H50), C51(H51), C52(H52), C54(H54), C55(H55), C56(H56), C57(H57),
 C58(H58), C60(H60), C61(H61), C62(H62), C63(H63), C64(H64)
2.d Idealised Me refined as rotating group:
 C3AA(H3AA,H3AB,H3AC)
;
_olex2_submission_special_instructions 'No special instructions were received'

loop_
_space_group_symop_operation_xyz
'x, y, z'
'-x, y, -z+1/2'
'x+1/2, y+1/2, z'
'-x+1/2, y+1/2, -z+1/2'
'-x, -y, -z'
'x, -y, z-1/2'
'-x+1/2, -y+1/2, -z'
'x+1/2, -y+1/2, z-1/2'

loop_
_atom_site_label
_atom_site_type_symbol
_atom_site_fract_x
_atom_site_fract_y
_atom_site_fract_z
_atom_site_U_iso_or_equiv
_atom_site_adp_type
_atom_site_occupancy
_atom_site_site_symmetry_order
_atom_site_calc_flag
_atom_site_refinement_flags_posn
_atom_site_refinement_flags_adp
_atom_site_refinement_flags_occupancy
_atom_site_disorder_assembly
_atom_site_disorder_group
Dy1 Dy 0.64352(2) 0.63739(2) 0.61046(2) 0.01122(3) Uani 1 1 d . . . . .
O1 O 0.68287(5) 0.78995(15) 0.63809(5) 0.0178(4) Uani 1 1 d . . . . .
O2 O 0.59064(5) 0.51238(16) 0.60501(5) 0.0175(4) Uani 1 1 d . . . . .
O3 O 0.65165(5) 0.54756(17) 0.67966(5) 0.0171(4) Uani 1 1 d . . . . .
H3 H 0.6381(9) 0.493(3) 0.6871(9) 0.033(9) Uiso 1 1 d . . . . .
N1 N 0.71218(6) 0.63088(18) 0.57220(5) 0.0137(4) Uani 1 1 d . . . . .
N2 N 0.61607(6) 0.82871(18) 0.56681(6) 0.0170(4) Uani 1 1 d . . . . .
N3 N 0.63002(6) 0.59124(18) 0.53077(6) 0.0136(4) Uani 1 1 d . . . . .
N4 N 0.68175(6) 0.41857(19) 0.61035(6) 0.0156(4) Uani 1 1 d . . . . .
N5 N 0.59579(6) 0.76172(19) 0.65765(6) 0.0179(4) Uani 1 1 d . . . . .
N6 N 0.60753(7) 1.3476(2) 0.70855(7) 0.0256(5) Uani 1 1 d . . . . .
C1 C 0.66456(8) 0.3076(2) 0.62334(8) 0.0201(5) Uani 1 1 d . . . . .
H1 H 0.636079 0.304857 0.624223 0.024 Uiso 1 1 calc R . . . .
C2 C 0.68623(8) 0.1975(2) 0.63545(9) 0.0284(6) Uani 1 1 d . . . . .
H2 H 0.673020 0.120816 0.644581 0.034 Uiso 1 1 calc R . . . .
C3 C 0.72778(9) 0.2012(2) 0.63399(9) 0.0317(7) Uani 1 1 d . . . . .
H3A H 0.743551 0.126625 0.641877 0.038 Uiso 1 1 calc R . . . .
C3AA C 0.68847(8) 0.5426(3) 0.70437(8) 0.0283(6) Uani 1 1 d . . . . .
H3AA H 0.706883 0.609982 0.694842 0.043 Uiso 1 1 calc GR . . . .
H3AB H 0.700761 0.455760 0.701728 0.043 Uiso 1 1 calc GR . . . .
H3AC H 0.683079 0.558731 0.733543 0.043 Uiso 1 1 calc GR . . . .
C4 C 0.74577(8) 0.3137(2) 0.62104(8) 0.0240(6) Uani 1 1 d . . . . .
H4 H 0.774222 0.318736 0.620244 0.029 Uiso 1 1 calc R . . . .
C5 C 0.72196(7) 0.4202(2) 0.60909(7) 0.0149(5) Uani 1 1 d . . . . .
C6 C 0.74099(7) 0.5465(2) 0.59619(7) 0.0159(5) Uani 1 1 d . . . . .
H6A H 0.751403 0.594319 0.621269 0.019 Uiso 1 1 calc R . . . .
H6B H 0.764059 0.526477 0.579081 0.019 Uiso 1 1 calc R . . . .
C7 C 0.72935(7) 0.7655(2) 0.56797(7) 0.0178(5) Uani 1 1 d . . . . .
H7A H 0.708078 0.824488 0.556038 0.021 Uiso 1 1 calc R . . . .
H7B H 0.751108 0.762099 0.548220 0.021 Uiso 1 1 calc R . . . .
C8 C 0.74596(7) 0.8227(2) 0.60843(7) 0.0156(5) Uani 1 1 d . . . . .
C9 C 0.72064(7) 0.8312(2) 0.64216(7) 0.0144(5) Uani 1 1 d . . . . .
C10 C 0.73704(8) 0.8821(2) 0.67975(7) 0.0199(5) Uani 1 1 d . . . . .
H10 H 0.720490 0.889917 0.702744 0.024 Uiso 1 1 calc R . . . .
C11 C 0.77683(8) 0.9211(2) 0.68405(8) 0.0234(6) Uani 1 1 d . . . . .
H11 H 0.787304 0.954363 0.709978 0.028 Uiso 1 1 calc R . . . .
C12 C 0.80156(8) 0.9122(2) 0.65102(8) 0.0241(6) Uani 1 1 d . . . . .
H12 H 0.828850 0.939617 0.653989 0.029 Uiso 1 1 calc R . . . .
C13 C 0.78589(7) 0.8627(2) 0.61361(8) 0.0209(5) Uani 1 1 d . . . . .
H13 H 0.802803 0.855756 0.590875 0.025 Uiso 1 1 calc R . . . .
C14 C 0.70454(7) 0.5717(2) 0.53056(7) 0.0166(5) Uani 1 1 d . . . . .
H14A H 0.702290 0.475218 0.533488 0.020 Uiso 1 1 calc R . . . .
H14B H 0.727684 0.590172 0.513407 0.020 Uiso 1 1 calc R . . . .
C15 C 0.66658(7) 0.6238(2) 0.50859(7) 0.0169(5) Uani 1 1 d . . . . .
H15A H 0.668698 0.720451 0.506011 0.020 Uiso 1 1 calc R . . . .
H15B H 0.663989 0.586556 0.480192 0.020 Uiso 1 1 calc R . . . .
C16 C 0.61962(7) 0.4484(2) 0.52511(7) 0.0156(5) Uani 1 1 d . . . . .
H16A H 0.621697 0.424538 0.495512 0.019 Uiso 1 1 calc R . . . .
H16B H 0.639401 0.394709 0.541715 0.019 Uiso 1 1 calc R . . . .
C17 C 0.57809(7) 0.4163(2) 0.53798(7) 0.0157(5) Uani 1 1 d . . . . .
C18 C 0.55078(7) 0.3582(2) 0.50951(7) 0.0190(5) Uani 1 1 d . . . . .
H18 H 0.559195 0.336040 0.482690 0.023 Uiso 1 1 calc R . . . .
C19 C 0.51160(8) 0.3319(2) 0.51924(8) 0.0224(6) Uani 1 1 d . . . . .
H19 H 0.493580 0.289481 0.499659 0.027 Uiso 1 1 calc R . . . .
C20 C 0.49898(7) 0.3680(2) 0.55789(8) 0.0227(5) Uani 1 1 d . . . . .
H20 H 0.472016 0.351602 0.564681 0.027 Uiso 1 1 calc R . . . .
C21 C 0.52535(7) 0.4279(2) 0.58668(8) 0.0199(5) Uani 1 1 d . . . . .
H21 H 0.516166 0.452909 0.612960 0.024 Uiso 1 1 calc R . . . .
C22 C 0.56532(7) 0.4523(2) 0.57769(7) 0.0157(5) Uani 1 1 d . . . . .
C23 C 0.59661(7) 0.6716(2) 0.51277(7) 0.0175(5) Uani 1 1 d . . . . .
H23A H 0.570735 0.630387 0.519217 0.021 Uiso 1 1 calc R . . . .
H23B H 0.598029 0.673671 0.482159 0.021 Uiso 1 1 calc R . . . .
C24 C 0.59767(7) 0.8095(2) 0.52907(7) 0.0155(5) Uani 1 1 d . . . . .
C25 C 0.57808(7) 0.9097(2) 0.50695(8) 0.0201(5) Uani 1 1 d . . . . .
H25 H 0.565494 0.893410 0.480275 0.024 Uiso 1 1 calc R . . . .
C26 C 0.57717(8) 1.0332(2) 0.52430(8) 0.0243(6) Uani 1 1 d . . . . .
H26 H 0.563569 1.103012 0.509900 0.029 Uiso 1 1 calc R . . . .
C27 C 0.59621(8) 1.0544(2) 0.56279(8) 0.0255(6) Uani 1 1 d . . . . .
H27 H 0.596155 1.139075 0.575193 0.031 Uiso 1 1 calc R . . . .
C28 C 0.61533(8) 0.9506(2) 0.58294(8) 0.0221(6) Uani 1 1 d . . . . .
H28 H 0.628572 0.965651 0.609377 0.027 Uiso 1 1 calc R . . . .
C29 C 0.53060(8) 0.8251(2) 0.67945(8) 0.0236(6) Uani 1 1 d . . . . .
H29 H 0.502485 0.831127 0.672870 0.028 Uiso 1 1 calc R . . . .
C30 C 0.55611(8) 0.7700(2) 0.65109(8) 0.0217(5) Uani 1 1 d . . . . .
H30 H 0.544411 0.736499 0.625693 0.026 Uiso 1 1 calc R . . . .
C31 C 0.61124(8) 0.8096(2) 0.69414(7) 0.0214(5) Uani 1 1 d . . . . .
H31 H 0.639598 0.806893 0.699389 0.026 Uiso 1 1 calc R . . . .
C32 C 0.58817(8) 0.8622(2) 0.72417(7) 0.0220(5) Uani 1 1 d . . . . .
H32 H 0.600659 0.892527 0.749608 0.026 Uiso 1 1 calc R . . . .
C33 C 0.54686(7) 0.8711(2) 0.71746(7) 0.0189(5) Uani 1 1 d . . . . .
C34 C 0.52327(7) 0.9244(2) 0.75275(7) 0.0186(5) Uani 1 1 d . . . . .
H34 H 0.532168 0.880825 0.779513 0.022 Uiso 1 1 calc R . . . .
C35 C 0.52195(7) 1.0788(2) 0.75861(7) 0.0182(5) Uani 1 1 d . . . . .
H35 H 0.522157 1.097915 0.789074 0.022 Uiso 1 1 calc R . . . .
C36 C 0.55199(8) 1.1689(2) 0.73958(8) 0.0206(5) Uani 1 1 d . . . . .
C37 C 0.59152(8) 1.1726(2) 0.75452(8) 0.0250(6) Uani 1 1 d . . . . .
H37 H 0.600726 1.113956 0.775916 0.030 Uiso 1 1 calc R . . . .
C38 C 0.61760(8) 1.2611(3) 0.73848(8) 0.0264(6) Uani 1 1 d . . . . .
H38 H 0.644691 1.260826 0.749409 0.032 Uiso 1 1 calc R . . . .
C39 C 0.56943(9) 1.3443(3) 0.69375(9) 0.0348(7) Uani 1 1 d . . . . .
H39 H 0.561178 1.403957 0.672273 0.042 Uiso 1 1 calc R . . . .
C40 C 0.54107(9) 1.2573(3) 0.70831(9) 0.0336(7) Uani 1 1 d . . . . .
H40 H 0.514194 1.258700 0.696762 0.040 Uiso 1 1 calc R . . . .
C41 C 0.85652(7) 0.2899(2) 0.58120(7) 0.0170(5) Uani 1 1 d . . . . .
C42 C 0.85796(8) 0.3834(3) 0.54956(8) 0.0247(6) Uani 1 1 d . . . . .
H42 H 0.877605 0.450999 0.552138 0.030 Uiso 1 1 calc R . . . .
C43 C 0.83171(8) 0.3812(3) 0.51435(8) 0.0308(6) Uani 1 1 d . . . . .
H43 H 0.833675 0.446763 0.493576 0.037 Uiso 1 1 calc R . . . .
C44 C 0.80292(8) 0.2844(3) 0.50956(8) 0.0289(6) Uani 1 1 d . . . . .
H44 H 0.785261 0.281684 0.485393 0.035 Uiso 1 1 calc R . . . .
C45 C 0.80016(8) 0.1916(3) 0.54038(8) 0.0241(6) Uani 1 1 d . . . . .
H45 H 0.780204 0.124966 0.537623 0.029 Uiso 1 1 calc R . . . .
C46 C 0.82621(7) 0.1945(2) 0.57533(8) 0.0196(5) Uani 1 1 d . . . . .
H46 H 0.823503 0.129546 0.596162 0.024 Uiso 1 1 calc R . . . .
C47 C 0.90132(7) 0.1528(2) 0.63971(7) 0.0188(5) Uani 1 1 d . . . . .
C48 C 0.90079(8) 0.0403(2) 0.61483(8) 0.0225(6) Uani 1 1 d . . . . .
H48 H 0.889976 0.046791 0.587003 0.027 Uiso 1 1 calc R . . . .
C49 C 0.91537(8) -0.0807(3) 0.62890(9) 0.0299(6) Uani 1 1 d . . . . .
H49 H 0.913762 -0.154925 0.611027 0.036 Uiso 1 1 calc R . . . .
C50 C 0.93213(9) -0.0928(3) 0.66872(9) 0.0375(8) Uani 1 1 d . . . . .
H50 H 0.941906 -0.175347 0.678621 0.045 Uiso 1 1 calc R . . . .
C51 C 0.93454(10) 0.0160(3) 0.69396(9) 0.0381(8) Uani 1 1 d . . . . .
H51 H 0.946653 0.009290 0.721267 0.046 Uiso 1 1 calc R . . . .
C52 C 0.91935(8) 0.1356(3) 0.67971(8) 0.0275(6) Uani 1 1 d . . . . .
H52 H 0.921237 0.209160 0.697852 0.033 Uiso 1 1 calc R . . . .
C53 C 0.92479(7) 0.3875(2) 0.61686(7) 0.0160(5) Uani 1 1 d . . . . .
C54 C 0.95339(8) 0.3374(2) 0.59047(7) 0.0211(5) Uani 1 1 d . . . . .
H54 H 0.949864 0.250557 0.580155 0.025 Uiso 1 1 calc R . . . .
C55 C 0.98643(8) 0.4084(3) 0.57876(8) 0.0249(6) Uani 1 1 d . . . . .
H55 H 1.004632 0.370457 0.560443 0.030 Uiso 1 1 calc R . . . .
C56 C 0.99296(8) 0.5346(2) 0.59375(8) 0.0237(6) Uani 1 1 d . . . . .
H56 H 1.015257 0.584719 0.585499 0.028 Uiso 1 1 calc R . . . .
C57 C 0.96639(8) 0.5860(2) 0.62091(8) 0.0223(5) Uani 1 1 d . . . . .
H57 H 0.970762 0.671593 0.632013 0.027 Uiso 1 1 calc R . . . .
C58 C 0.93321(7) 0.5134(2) 0.63218(7) 0.0190(5) Uani 1 1 d . . . . .
H58 H 0.915556 0.551184 0.651083 0.023 Uiso 1 1 calc R . . . .
C59 C 0.85453(7) 0.3618(2) 0.65815(7) 0.0168(5) Uani 1 1 d . . . . .
C60 C 0.84103(7) 0.4926(2) 0.65432(7) 0.0186(5) Uani 1 1 d . . . . .
H60 H 0.850610 0.545069 0.632565 0.022 Uiso 1 1 calc R . . . .
C61 C 0.81423(8) 0.5484(2) 0.68107(8) 0.0219(5) Uani 1 1 d . . . . .
H61 H 0.806846 0.638165 0.678093 0.026 Uiso 1 1 calc R . . . .
C62 C 0.79845(8) 0.4732(3) 0.71186(8) 0.0240(6) Uani 1 1 d . . . . .
H62 H 0.780266 0.510581 0.730288 0.029 Uiso 1 1 calc R . . . .
C63 C 0.80950(8) 0.3425(3) 0.71552(8) 0.0243(6) Uani 1 1 d . . . . .
H63 H 0.798175 0.288821 0.736005 0.029 Uiso 1 1 calc R . . . .
C64 C 0.83707(8) 0.2895(2) 0.68935(7) 0.0203(5) Uani 1 1 d . . . . .
H64 H 0.844427 0.199881 0.692815 0.024 Uiso 1 1 calc R . . . .
B1 B 0.88490(8) 0.2980(3) 0.62465(8) 0.0163(6) Uani 1 1 d . . . . .

loop_
_atom_site_aniso_label
_atom_site_aniso_U_11
_atom_site_aniso_U_22
_atom_site_aniso_U_33
_atom_site_aniso_U_23
_atom_site_aniso_U_13
_atom_site_aniso_U_12
Dy1 0.00922(5) 0.01268(5) 0.01176(5) -0.00083(5) 0.00061(4) 0.00018(5)
O1 0.0148(9) 0.0197(8) 0.0193(9) -0.0043(7) 0.0044(7) -0.0044(7)
O2 0.0123(9) 0.0244(9) 0.0159(8) -0.0038(7) 0.0008(7) -0.0039(7)
O3 0.0164(9) 0.0176(8) 0.0170(9) 0.0034(7) -0.0009(7) -0.0025(7)
N1 0.0126(10) 0.0163(9) 0.0121(9) -0.0010(8) -0.0001(7) -0.0017(8)
N2 0.0192(11) 0.0144(10) 0.0173(10) 0.0004(8) 0.0006(8) 0.0004(8)
N3 0.0112(10) 0.0151(9) 0.0145(10) 0.0005(8) 0.0001(8) 0.0001(8)
N4 0.0129(10) 0.0163(9) 0.0176(10) -0.0024(8) 0.0007(8) 0.0006(8)
N5 0.0161(11) 0.0210(10) 0.0164(10) -0.0004(8) 0.0000(8) 0.0050(8)
N6 0.0207(12) 0.0286(12) 0.0274(12) 0.0059(10) 0.0022(9) -0.0061(10)
C1 0.0159(13) 0.0180(11) 0.0265(13) -0.0019(10) 0.0009(11) -0.0032(10)
C2 0.0267(16) 0.0146(12) 0.0434(17) 0.0027(12) -0.0022(13) -0.0040(11)
C3 0.0276(16) 0.0155(12) 0.0511(18) 0.0011(12) -0.0061(14) 0.0078(11)
C3AA 0.0294(16) 0.0291(14) 0.0251(14) 0.0070(11) -0.0122(12) -0.0055(12)
C4 0.0167(14) 0.0201(12) 0.0348(15) -0.0055(11) -0.0018(11) 0.0031(10)
C5 0.0137(12) 0.0153(11) 0.0156(12) -0.0052(9) 0.0008(9) 0.0011(10)
C6 0.0097(12) 0.0207(12) 0.0174(12) -0.0019(9) 0.0004(9) 0.0012(9)
C7 0.0175(13) 0.0208(12) 0.0156(12) 0.0020(10) 0.0044(10) -0.0048(10)
C8 0.0161(13) 0.0135(11) 0.0173(12) 0.0020(9) 0.0017(10) -0.0047(9)
C9 0.0156(12) 0.0097(10) 0.0179(12) 0.0029(8) 0.0012(9) -0.0023(9)
C10 0.0267(14) 0.0174(12) 0.0158(12) -0.0004(9) 0.0019(10) -0.0070(10)
C11 0.0268(15) 0.0209(12) 0.0215(13) 0.0013(11) -0.0074(11) -0.0094(11)
C12 0.0209(14) 0.0196(12) 0.0314(15) 0.0023(11) -0.0026(11) -0.0077(11)
C13 0.0185(13) 0.0201(11) 0.0247(13) 0.0007(11) 0.0064(10) -0.0036(11)
C14 0.0147(12) 0.0216(12) 0.0139(12) -0.0046(9) 0.0051(9) -0.0014(10)
C15 0.0154(12) 0.0235(12) 0.0118(11) -0.0012(10) 0.0021(9) -0.0033(10)
C16 0.0142(12) 0.0159(11) 0.0165(12) -0.0036(9) -0.0008(10) 0.0009(9)
C17 0.0144(12) 0.0110(10) 0.0213(12) 0.0003(9) -0.0027(10) 0.0015(9)
C18 0.0211(13) 0.0147(11) 0.0206(12) -0.0041(10) -0.0037(10) 0.0012(11)
C19 0.0183(13) 0.0167(12) 0.0311(14) -0.0014(10) -0.0103(11) -0.0048(10)
C20 0.0134(12) 0.0229(12) 0.0312(14) 0.0053(11) -0.0039(10) -0.0044(11)
C21 0.0151(13) 0.0226(12) 0.0221(13) 0.0009(10) 0.0003(10) -0.0013(10)
C22 0.0136(12) 0.0130(11) 0.0201(12) 0.0007(9) -0.0032(10) 0.0006(9)
C23 0.0144(13) 0.0199(12) 0.0176(12) 0.0018(9) -0.0045(10) -0.0002(9)
C24 0.0106(12) 0.0176(11) 0.0184(12) 0.0035(10) 0.0026(10) -0.0006(9)
C25 0.0165(13) 0.0224(12) 0.0213(13) 0.0060(10) 0.0006(10) 0.0004(10)
C26 0.0214(14) 0.0209(12) 0.0309(15) 0.0101(11) 0.0042(12) 0.0056(11)
C27 0.0297(16) 0.0147(12) 0.0328(15) 0.0005(11) 0.0087(12) 0.0031(11)
C28 0.0307(16) 0.0164(12) 0.0194(13) -0.0006(10) 0.0027(11) -0.0004(11)
C29 0.0127(13) 0.0279(13) 0.0309(14) 0.0008(11) 0.0058(11) 0.0049(10)
C30 0.0194(14) 0.0275(13) 0.0182(13) 0.0006(10) 0.0019(10) 0.0048(11)
C31 0.0185(14) 0.0249(12) 0.0207(13) -0.0026(10) 0.0011(10) 0.0028(11)
C32 0.0248(14) 0.0215(12) 0.0199(12) -0.0039(11) 0.0031(10) 0.0014(11)
C33 0.0236(13) 0.0129(11) 0.0210(12) 0.0014(10) 0.0095(10) 0.0002(10)
C34 0.0139(13) 0.0207(12) 0.0217(13) 0.0001(10) 0.0041(10) -0.0015(10)
C35 0.0161(13) 0.0216(12) 0.0170(12) -0.0013(10) 0.0017(10) 0.0000(10)
C36 0.0218(14) 0.0166(12) 0.0239(13) -0.0043(10) 0.0071(11) 0.0006(10)
C37 0.0229(15) 0.0235(13) 0.0289(14) 0.0042(11) 0.0051(11) -0.0022(11)
C38 0.0164(14) 0.0280(14) 0.0349(15) 0.0038(12) 0.0018(12) -0.0035(11)
C39 0.0279(16) 0.0389(17) 0.0372(16) 0.0151(13) -0.0035(13) -0.0058(13)
C40 0.0185(15) 0.0436(17) 0.0378(17) 0.0061(14) -0.0062(12) -0.0076(13)
C41 0.0149(13) 0.0198(12) 0.0166(12) -0.0029(10) 0.0041(10) 0.0013(10)
C42 0.0199(14) 0.0314(15) 0.0227(13) 0.0061(11) -0.0007(11) -0.0033(11)
C43 0.0257(15) 0.0431(17) 0.0234(14) 0.0102(12) 0.0002(11) 0.0028(13)
C44 0.0159(14) 0.0485(17) 0.0217(14) -0.0080(13) -0.0038(11) 0.0070(13)
C45 0.0137(13) 0.0308(13) 0.0279(14) -0.0112(12) 0.0010(11) 0.0002(11)
C46 0.0171(13) 0.0198(12) 0.0223(13) -0.0025(10) 0.0051(10) 0.0005(10)
C47 0.0139(12) 0.0222(12) 0.0208(12) 0.0015(10) 0.0047(10) 0.0001(10)
C48 0.0202(14) 0.0254(13) 0.0227(13) 0.0009(11) 0.0075(11) 0.0041(11)
C49 0.0290(16) 0.0238(13) 0.0381(16) 0.0010(12) 0.0135(13) 0.0072(12)
C50 0.0398(19) 0.0337(15) 0.0403(18) 0.0153(14) 0.0135(14) 0.0190(14)
C51 0.0385(19) 0.0503(19) 0.0255(15) 0.0125(14) 0.0010(13) 0.0182(15)
C52 0.0255(15) 0.0324(14) 0.0244(13) 0.0009(12) -0.0012(11) 0.0060(13)
C53 0.0132(12) 0.0207(13) 0.0138(11) 0.0007(9) -0.0022(9) -0.0006(9)
C54 0.0201(14) 0.0242(13) 0.0190(12) -0.0056(10) 0.0015(10) -0.0041(10)
C55 0.0189(14) 0.0338(14) 0.0226(13) -0.0028(11) 0.0062(11) 0.0008(11)
C56 0.0173(14) 0.0257(13) 0.0283(14) 0.0044(11) 0.0041(11) -0.0034(11)
C57 0.0213(14) 0.0187(11) 0.0268(14) -0.0016(11) -0.0007(11) -0.0016(11)
C58 0.0170(13) 0.0219(12) 0.0184(12) -0.0024(10) 0.0028(10) 0.0012(10)
C59 0.0117(11) 0.0224(11) 0.0159(11) -0.0012(10) -0.0026(9) 0.0002(10)
C60 0.0134(13) 0.0240(12) 0.0183(12) 0.0025(10) -0.0008(10) -0.0013(10)
C61 0.0170(13) 0.0240(13) 0.0240(13) -0.0028(10) -0.0044(11) 0.0040(10)
C62 0.0184(14) 0.0344(14) 0.0191(13) -0.0046(11) 0.0014(11) 0.0065(11)
C63 0.0226(14) 0.0328(15) 0.0179(12) 0.0034(11) 0.0043(10) 0.0034(11)
C64 0.0216(14) 0.0214(12) 0.0177(12) -0.0002(10) 0.0002(10) 0.0010(10)
B1 0.0147(14) 0.0183(13) 0.0160(13) -0.0014(11) 0.0012(11) 0.0003(11)

loop_
_atom_type_symbol
_atom_type_description
_atom_type_scat_dispersion_real
_atom_type_scat_dispersion_imag
_atom_type_scat_source
C C 0.0033 0.0016 'International Tables Vol C Tables 4.2.6.8 and 6.1.1.4'
H H 0.0000 0.0000 'International Tables Vol C Tables 4.2.6.8 and 6.1.1.4'
B B 0.0013 0.0007 'International Tables Vol C Tables 4.2.6.8 and 6.1.1.4'
Dy Dy -0.1892 4.4098 'International Tables Vol C Tables 4.2.6.8 and 6.1.1.4'
N N 0.0061 0.0033 'International Tables Vol C Tables 4.2.6.8 and 6.1.1.4'
O O 0.0106 0.0060 'International Tables Vol C Tables 4.2.6.8 and 6.1.1.4'

loop_
_geom_angle_atom_site_label_1
_geom_angle_atom_site_label_2
_geom_angle_atom_site_label_3
_geom_angle
_geom_angle_site_symmetry_1
_geom_angle_site_symmetry_3
_geom_angle_publ_flag
O1 Dy1 O3 81.87(6) . . ?
O1 Dy1 N1 72.29(6) . . ?
O1 Dy1 N2 82.55(6) . . ?
O1 Dy1 N3 126.27(6) . . ?
O1 Dy1 N4 109.34(6) . . ?
O1 Dy1 N5 77.69(6) . . ?
O2 Dy1 O1 155.93(6) . . ?
O2 Dy1 O3 84.39(6) . . ?
O2 Dy1 N1 131.44(6) . . ?
O2 Dy1 N2 97.98(6) . . ?
O2 Dy1 N3 73.79(6) . . ?
O2 Dy1 N4 83.72(6) . . ?
O2 Dy1 N5 79.26(6) . . ?
O3 Dy1 N1 111.31(6) . . ?
O3 Dy1 N2 145.16(6) . . ?
O3 Dy1 N3 147.26(6) . . ?
O3 Dy1 N4 68.96(6) . . ?
O3 Dy1 N5 71.60(6) . . ?
N2 Dy1 N1 93.14(6) . . ?
N2 Dy1 N3 63.82(6) . . ?
N2 Dy1 N4 145.86(6) . . ?
N2 Dy1 N5 74.73(6) . . ?
N3 Dy1 N1 69.36(6) . . ?
N4 Dy1 N1 62.52(6) . . ?
N4 Dy1 N3 84.37(6) . . ?
N4 Dy1 N5 138.22(6) . . ?
N5 Dy1 N1 148.86(6) . . ?
N5 Dy1 N3 125.73(6) . . ?
C9 O1 Dy1 143.95(14) . . ?
C22 O2 Dy1 143.38(14) . . ?
Dy1 O3 H3 122(2) . . ?
C3AA O3 Dy1 125.44(15) . . ?
C3AA O3 H3 108(2) . . ?
C6 N1 Dy1 108.82(13) . . ?
C6 N1 C7 109.97(18) . . ?
C6 N1 C14 108.22(17) . . ?
C7 N1 Dy1 111.24(13) . . ?
C14 N1 Dy1 108.72(13) . . ?
C14 N1 C7 109.80(17) . . ?
C24 N2 Dy1 121.36(14) . . ?
C24 N2 C28 117.8(2) . . ?
C28 N2 Dy1 120.40(16) . . ?
C15 N3 Dy1 109.27(13) . . ?
C15 N3 C16 110.35(18) . . ?
C16 N3 Dy1 108.53(13) . . ?
C23 N3 Dy1 111.78(13) . . ?
C23 N3 C15 107.91(18) . . ?
C23 N3 C16 108.99(18) . . ?
C1 N4 Dy1 120.70(15) . . ?
C5 N4 Dy1 119.01(14) . . ?
C5 N4 C1 117.5(2) . . ?
C30 N5 Dy1 125.02(16) . . ?
C30 N5 C31 116.4(2) . . ?
C31 N5 Dy1 118.15(16) . . ?
C39 N6 C38 116.0(2) . . ?
N4 C1 H1 118.4 . . ?
N4 C1 C2 123.2(2) . . ?
C2 C1 H1 118.4 . . ?
C1 C2 H2 120.8 . . ?
C1 C2 C3 118.4(2) . . ?
C3 C2 H2 120.8 . . ?
C2 C3 H3A 120.4 . . ?
C4 C3 C2 119.2(2) . . ?
C4 C3 H3A 120.4 . . ?
O3 C3AA H3AA 109.5 . . ?
O3 C3AA H3AB 109.5 . . ?
O3 C3AA H3AC 109.5 . . ?
H3AA C3AA H3AB 109.5 . . ?
H3AA C3AA H3AC 109.5 . . ?
H3AB C3AA H3AC 109.5 . . ?
C3 C4 H4 120.4 . . ?
C3 C4 C5 119.1(2) . . ?
C5 C4 H4 120.4 . . ?
N4 C5 C4 122.6(2) . . ?
N4 C5 C6 117.1(2) . . ?
C4 C5 C6 120.2(2) . . ?
N1 C6 C5 111.84(19) . . ?
N1 C6 H6A 109.2 . . ?
N1 C6 H6B 109.2 . . ?
C5 C6 H6A 109.2 . . ?
C5 C6 H6B 109.2 . . ?
H6A C6 H6B 107.9 . . ?
N1 C7 H7A 108.8 . . ?
N1 C7 H7B 108.8 . . ?
N1 C7 C8 113.59(18) . . ?
H7A C7 H7B 107.7 . . ?
C8 C7 H7A 108.8 . . ?
C8 C7 H7B 108.8 . . ?
C9 C8 C7 118.9(2) . . ?
C13 C8 C7 121.4(2) . . ?
C13 C8 C9 119.7(2) . . ?
O1 C9 C8 120.4(2) . . ?
O1 C9 C10 121.7(2) . . ?
C10 C9 C8 117.8(2) . . ?
C9 C10 H10 119.4 . . ?
C11 C10 C9 121.3(2) . . ?
C11 C10 H10 119.4 . . ?
C10 C11 H11 119.6 . . ?
C10 C11 C12 120.7(2) . . ?
C12 C11 H11 119.6 . . ?
C11 C12 H12 120.6 . . ?
C13 C12 C11 118.9(2) . . ?
C13 C12 H12 120.6 . . ?
C8 C13 H13 119.2 . . ?
C12 C13 C8 121.6(2) . . ?
C12 C13 H13 119.2 . . ?
N1 C14 H14A 109.1 . . ?
N1 C14 H14B 109.1 . . ?
N1 C14 C15 112.33(18) . . ?
H14A C14 H14B 107.9 . . ?
C15 C14 H14A 109.1 . . ?
C15 C14 H14B 109.1 . . ?
N3 C15 C14 112.52(18) . . ?
N3 C15 H15A 109.1 . . ?
N3 C15 H15B 109.1 . . ?
C14 C15 H15A 109.1 . . ?
C14 C15 H15B 109.1 . . ?
H15A C15 H15B 107.8 . . ?
N3 C16 H16A 109.0 . . ?
N3 C16 H16B 109.0 . . ?
H16A C16 H16B 107.8 . . ?
C17 C16 N3 112.73(18) . . ?
C17 C16 H16A 109.0 . . ?
C17 C16 H16B 109.0 . . ?
C18 C17 C16 119.4(2) . . ?
C18 C17 C22 119.2(2) . . ?
C22 C17 C16 121.3(2) . . ?
C17 C18 H18 119.2 . . ?
C19 C18 C17 121.6(2) . . ?
C19 C18 H18 119.2 . . ?
C18 C19 H19 120.4 . . ?
C18 C19 C20 119.1(2) . . ?
C20 C19 H19 120.4 . . ?
C19 C20 H20 119.7 . . ?
C21 C20 C19 120.5(2) . . ?
C21 C20 H20 119.7 . . ?
C20 C21 H21 119.5 . . ?
C20 C21 C22 121.0(2) . . ?
C22 C21 H21 119.5 . . ?
O2 C22 C17 120.3(2) . . ?
O2 C22 C21 121.2(2) . . ?
C21 C22 C17 118.4(2) . . ?
N3 C23 H23A 109.1 . . ?
N3 C23 H23B 109.1 . . ?
N3 C23 C24 112.28(19) . . ?
H23A C23 H23B 107.9 . . ?
C24 C23 H23A 109.1 . . ?
C24 C23 H23B 109.1 . . ?
N2 C24 C23 117.0(2) . . ?
N2 C24 C25 122.4(2) . . ?
C25 C24 C23 120.5(2) . . ?
C24 C25 H25 120.6 . . ?
C26 C25 C24 118.9(2) . . ?
C26 C25 H25 120.6 . . ?
C25 C26 H26 120.4 . . ?
C25 C26 C27 119.3(2) . . ?
C27 C26 H26 120.4 . . ?
C26 C27 H27 120.6 . . ?
C28 C27 C26 118.8(2) . . ?
C28 C27 H27 120.6 . . ?
N2 C28 C27 122.9(2) . . ?
N2 C28 H28 118.6 . . ?
C27 C28 H28 118.6 . . ?
C30 C29 H29 120.4 . . ?
C33 C29 H29 120.4 . . ?
C33 C29 C30 119.3(2) . . ?
N5 C30 C29 123.7(2) . . ?
N5 C30 H30 118.2 . . ?
C29 C30 H30 118.2 . . ?
N5 C31 H31 118.2 . . ?
N5 C31 C32 123.6(2) . . ?
C32 C31 H31 118.2 . . ?
C31 C32 H32 119.9 . . ?
C31 C32 C33 120.2(2) . . ?
C33 C32 H32 119.9 . . ?
C29 C33 C34 126.0(2) . . ?
C32 C33 C29 116.8(2) . . ?
C32 C33 C34 117.2(2) . . ?
C33 C34 C34 118.0(2) . 2_656 ?
C33 C34 H34 110.3 . . ?
C33 C34 C35 117.57(19) . . ?
C34 C34 H34 110.3 2_656 . ?
C34 C34 C35 88.84(12) 2_656 . ?
C35 C34 H34 110.3 . . ?
C34 C35 H35 108.1 . . ?
C35 C35 C34 89.36(13) 2_656 . ?
C35 C35 H35 108.1 2_656 . ?
C36 C35 C34 122.1(2) . . ?
C36 C35 C35 119.4(2) . 2_656 ?
C36 C35 H35 108.1 . . ?
C37 C36 C35 121.0(2) . . ?
C37 C36 C40 116.4(2) . . ?
C40 C36 C35 122.4(2) . . ?
C36 C37 H37 120.1 . . ?
C38 C37 C36 119.9(2) . . ?
C38 C37 H37 120.1 . . ?
N6 C38 C37 124.5(3) . . ?
N6 C38 H38 117.7 . . ?
C37 C38 H38 117.7 . . ?
N6 C39 H39 118.5 . . ?
N6 C39 C40 123.0(3) . . ?
C40 C39 H39 118.5 . . ?
C36 C40 C39 120.1(3) . . ?
C36 C40 H40 119.9 . . ?
C39 C40 H40 119.9 . . ?
C42 C41 C46 115.2(2) . . ?
C42 C41 B1 123.0(2) . . ?
C46 C41 B1 121.5(2) . . ?
C41 C42 H42 118.7 . . ?
C43 C42 C41 122.6(2) . . ?
C43 C42 H42 118.7 . . ?
C42 C43 H43 119.9 . . ?
C44 C43 C42 120.3(3) . . ?
C44 C43 H43 119.9 . . ?
C43 C44 H44 120.6 . . ?
C43 C44 C45 118.9(3) . . ?
C45 C44 H44 120.6 . . ?
C44 C45 H45 119.7 . . ?
C44 C45 C46 120.6(3) . . ?
C46 C45 H45 119.7 . . ?
C41 C46 H46 118.7 . . ?
C45 C46 C41 122.5(2) . . ?
C45 C46 H46 118.7 . . ?
C48 C47 C52 114.6(2) . . ?
C48 C47 B1 125.1(2) . . ?
C52 C47 B1 120.2(2) . . ?
C47 C48 H48 118.5 . . ?
C49 C48 C47 123.1(2) . . ?
C49 C48 H48 118.5 . . ?
C48 C49 H49 120.0 . . ?
C50 C49 C48 120.0(3) . . ?
C50 C49 H49 120.0 . . ?
C49 C50 H50 120.4 . . ?
C51 C50 C49 119.1(3) . . ?
C51 C50 H50 120.4 . . ?
C50 C51 H51 119.9 . . ?
C50 C51 C52 120.2(3) . . ?
C52 C51 H51 119.9 . . ?
C47 C52 H52 118.5 . . ?
C51 C52 C47 122.9(3) . . ?
C51 C52 H52 118.5 . . ?
C54 C53 B1 118.1(2) . . ?
C58 C53 C54 114.7(2) . . ?
C58 C53 B1 127.2(2) . . ?
C53 C54 H54 118.3 . . ?
C55 C54 C53 123.3(2) . . ?
C55 C54 H54 118.3 . . ?
C54 C55 H55 120.0 . . ?
C54 C55 C56 120.0(2) . . ?
C56 C55 H55 120.0 . . ?
C55 C56 H56 120.7 . . ?
C57 C56 C55 118.6(2) . . ?
C57 C56 H56 120.7 . . ?
C56 C57 H57 119.7 . . ?
C56 C57 C58 120.5(2) . . ?
C58 C57 H57 119.7 . . ?
C53 C58 H58 118.6 . . ?
C57 C58 C53 122.8(2) . . ?
C57 C58 H58 118.6 . . ?
C60 C59 B1 121.2(2) . . ?
C64 C59 C60 114.7(2) . . ?
C64 C59 B1 123.8(2) . . ?
C59 C60 H60 118.6 . . ?
C61 C60 C59 122.9(2) . . ?
C61 C60 H60 118.6 . . ?
C60 C61 H61 120.0 . . ?
C62 C61 C60 120.0(2) . . ?
C62 C61 H61 120.0 . . ?
C61 C62 H62 120.5 . . ?
C61 C62 C63 119.0(2) . . ?
C63 C62 H62 120.5 . . ?
C62 C63 H63 119.9 . . ?
C62 C63 C64 120.2(2) . . ?
C64 C63 H63 119.9 . . ?
C59 C64 H64 118.4 . . ?
C63 C64 C59 123.1(2) . . ?
C63 C64 H64 118.4 . . ?
C41 B1 C59 103.41(19) . . ?
C47 B1 C41 111.89(19) . . ?
C47 B1 C53 106.66(19) . . ?
C47 B1 C59 111.55(19) . . ?
C53 B1 C41 109.21(19) . . ?
C53 B1 C59 114.21(19) . . ?

loop_
_geom_bond_atom_site_label_1
_geom_bond_atom_site_label_2
_geom_bond_distance
_geom_bond_site_symmetry_2
_geom_bond_publ_flag
Dy1 O1 2.1890(16) . ?
Dy1 O2 2.1713(16) . ?
Dy1 O3 2.4110(17) . ?
Dy1 N1 2.6550(18) . ?
Dy1 N2 2.5431(19) . ?
Dy1 N3 2.6247(18) . ?
Dy1 N4 2.5655(19) . ?
Dy1 N5 2.5879(19) . ?
O1 C9 1.325(3) . ?
O2 C22 1.334(3) . ?
O3 H3 0.76(3) . ?
O3 C3AA 1.425(3) . ?
N1 C6 1.475(3) . ?
N1 C7 1.494(3) . ?
N1 C14 1.480(3) . ?
N2 C24 1.345(3) . ?
N2 C28 1.346(3) . ?
N3 C15 1.482(3) . ?
N3 C16 1.504(3) . ?
N3 C23 1.474(3) . ?
N4 C1 1.344(3) . ?
N4 C5 1.341(3) . ?
N5 C30 1.329(3) . ?
N5 C31 1.349(3) . ?
N6 C38 1.335(3) . ?
N6 C39 1.331(3) . ?
C1 H1 0.9500 . ?
C1 C2 1.378(3) . ?
C2 H2 0.9500 . ?
C2 C3 1.387(4) . ?
C3 H3A 0.9500 . ?
C3 C4 1.368(4) . ?
C3AA H3AA 0.9800 . ?
C3AA H3AB 0.9800 . ?
C3AA H3AC 0.9800 . ?
C4 H4 0.9500 . ?
C4 C5 1.385(3) . ?
C5 C6 1.502(3) . ?
C6 H6A 0.9900 . ?
C6 H6B 0.9900 . ?
C7 H7A 0.9900 . ?
C7 H7B 0.9900 . ?
C7 C8 1.505(3) . ?
C8 C9 1.413(3) . ?
C8 C13 1.391(3) . ?
C9 C10 1.400(3) . ?
C10 H10 0.9500 . ?
C10 C11 1.382(3) . ?
C11 H11 0.9500 . ?
C11 C12 1.383(4) . ?
C12 H12 0.9500 . ?
C12 C13 1.382(3) . ?
C13 H13 0.9500 . ?
C14 H14A 0.9900 . ?
C14 H14B 0.9900 . ?
C14 C15 1.510(3) . ?
C15 H15A 0.9900 . ?
C15 H15B 0.9900 . ?
C16 H16A 0.9900 . ?
C16 H16B 0.9900 . ?
C16 C17 1.500(3) . ?
C17 C18 1.388(3) . ?
C17 C22 1.418(3) . ?
C18 H18 0.9500 . ?
C18 C19 1.384(3) . ?
C19 H19 0.9500 . ?
C19 C20 1.385(4) . ?
C20 H20 0.9500 . ?
C20 C21 1.383(3) . ?
C21 H21 0.9500 . ?
C21 C22 1.399(3) . ?
C23 H23A 0.9900 . ?
C23 H23B 0.9900 . ?
C23 C24 1.498(3) . ?
C24 C25 1.387(3) . ?
C25 H25 0.9500 . ?
C25 C26 1.377(4) . ?
C26 H26 0.9500 . ?
C26 C27 1.379(4) . ?
C27 H27 0.9500 . ?
C27 C28 1.378(3) . ?
C28 H28 0.9500 . ?
C29 H29 0.9500 . ?
C29 C30 1.398(3) . ?
C29 C33 1.393(4) . ?
C30 H30 0.9500 . ?
C31 H31 0.9500 . ?
C31 C32 1.376(3) . ?
C32 H32 0.9500 . ?
C32 C33 1.383(3) . ?
C33 C34 1.516(3) . ?
C34 C34 1.549(5) 2_656 ?
C34 H34 1.0000 . ?
C34 C35 1.585(3) . ?
C35 C35 1.534(5) 2_656 ?
C35 H35 1.0000 . ?
C35 C36 1.511(3) . ?
C36 C37 1.377(4) . ?
C36 C40 1.385(4) . ?
C37 H37 0.9500 . ?
C37 C38 1.371(3) . ?
C38 H38 0.9500 . ?
C39 H39 0.9500 . ?
C39 C40 1.394(4) . ?
C40 H40 0.9500 . ?
C41 C42 1.397(3) . ?
C41 C46 1.406(3) . ?
C41 B1 1.648(4) . ?
C42 H42 0.9500 . ?
C42 C43 1.394(4) . ?
C43 H43 0.9500 . ?
C43 C44 1.377(4) . ?
C44 H44 0.9500 . ?
C44 C45 1.378(4) . ?
C45 H45 0.9500 . ?
C45 C46 1.383(4) . ?
C46 H46 0.9500 . ?
C47 C48 1.397(3) . ?
C47 C52 1.403(3) . ?
C47 B1 1.640(4) . ?
C48 H48 0.9500 . ?
C48 C49 1.391(4) . ?
C49 H49 0.9500 . ?
C49 C50 1.376(4) . ?
C50 H50 0.9500 . ?
C50 C51 1.374(4) . ?
C51 H51 0.9500 . ?
C51 C52 1.387(4) . ?
C52 H52 0.9500 . ?
C53 C54 1.406(3) . ?
C53 C58 1.396(3) . ?
C53 B1 1.641(4) . ?
C54 H54 0.9500 . ?
C54 C55 1.385(4) . ?
C55 H55 0.9500 . ?
C55 C56 1.386(4) . ?
C56 H56 0.9500 . ?
C56 C57 1.380(3) . ?
C57 H57 0.9500 . ?
C57 C58 1.393(3) . ?
C58 H58 0.9500 . ?
C59 C60 1.408(3) . ?
C59 C64 1.397(3) . ?
C59 B1 1.651(3) . ?
C60 H60 0.9500 . ?
C60 C61 1.394(3) . ?
C61 H61 0.9500 . ?
C61 C62 1.379(4) . ?
C62 H62 0.9500 . ?
C62 C63 1.384(4) . ?
C63 H63 0.9500 . ?
C63 C64 1.388(3) . ?
C64 H64 0.9500 . ?

loop_
_geom_torsion_atom_site_label_1
_geom_torsion_atom_site_label_2
_geom_torsion_atom_site_label_3
_geom_torsion_atom_site_label_4
_geom_torsion
_geom_torsion_site_symmetry_1
_geom_torsion_site_symmetry_2
_geom_torsion_site_symmetry_3
_geom_torsion_site_symmetry_4
_geom_torsion_publ_flag
Dy1 O1 C9 C8 38.5(4) . . . . ?
Dy1 O1 C9 C10 -140.3(2) . . . . ?
Dy1 O2 C22 C17 26.3(4) . . . . ?
Dy1 O2 C22 C21 -151.1(2) . . . . ?
Dy1 N1 C6 C5 45.7(2) . . . . ?
Dy1 N1 C7 C8 71.4(2) . . . . ?
Dy1 N1 C14 C15 43.8(2) . . . . ?
Dy1 N2 C24 C23 -4.1(3) . . . . ?
Dy1 N2 C24 C25 171.76(17) . . . . ?
Dy1 N2 C28 C27 -171.41(19) . . . . ?
Dy1 N3 C15 C14 45.0(2) . . . . ?
Dy1 N3 C16 C17 73.9(2) . . . . ?
Dy1 N3 C23 C24 40.8(2) . . . . ?
Dy1 N4 C1 C2 -160.6(2) . . . . ?
Dy1 N4 C5 C4 160.46(18) . . . . ?
Dy1 N4 C5 C6 -16.3(3) . . . . ?
Dy1 N5 C30 C29 172.55(18) . . . . ?
Dy1 N5 C31 C32 -171.30(19) . . . . ?
O1 C9 C10 C11 178.0(2) . . . . ?
N1 C7 C8 C9 -55.5(3) . . . . ?
N1 C7 C8 C13 122.2(2) . . . . ?
N1 C14 C15 N3 -63.1(2) . . . . ?
N2 C24 C25 C26 -0.4(4) . . . . ?
N3 C16 C17 C18 123.3(2) . . . . ?
N3 C16 C17 C22 -52.4(3) . . . . ?
N3 C23 C24 N2 -25.6(3) . . . . ?
N3 C23 C24 C25 158.5(2) . . . . ?
N4 C1 C2 C3 -0.3(4) . . . . ?
N4 C5 C6 N1 -21.7(3) . . . . ?
N5 C31 C32 C33 -1.6(4) . . . . ?
N6 C39 C40 C36 0.0(5) . . . . ?
C1 N4 C5 C4 -0.8(3) . . . . ?
C1 N4 C5 C6 -177.6(2) . . . . ?
C1 C2 C3 C4 0.6(4) . . . . ?
C2 C3 C4 C5 -1.0(4) . . . . ?
C3 C4 C5 N4 1.2(4) . . . . ?
C3 C4 C5 C6 177.8(2) . . . . ?
C4 C5 C6 N1 161.5(2) . . . . ?
C5 N4 C1 C2 0.4(4) . . . . ?
C6 N1 C7 C8 -49.2(2) . . . . ?
C6 N1 C14 C15 161.87(19) . . . . ?
C7 N1 C6 C5 167.78(18) . . . . ?
C7 N1 C14 C15 -78.1(2) . . . . ?
C7 C8 C9 O1 -0.3(3) . . . . ?
C7 C8 C9 C10 178.6(2) . . . . ?
C7 C8 C13 C12 -178.4(2) . . . . ?
C8 C9 C10 C11 -0.9(3) . . . . ?
C9 C8 C13 C12 -0.7(4) . . . . ?
C9 C10 C11 C12 0.7(4) . . . . ?
C10 C11 C12 C13 -0.4(4) . . . . ?
C11 C12 C13 C8 0.4(4) . . . . ?
C13 C8 C9 O1 -178.0(2) . . . . ?
C13 C8 C9 C10 0.9(3) . . . . ?
C14 N1 C6 C5 -72.3(2) . . . . ?
C14 N1 C7 C8 -168.16(19) . . . . ?
C15 N3 C16 C17 -166.40(19) . . . . ?
C15 N3 C23 C24 -79.4(2) . . . . ?
C16 N3 C15 C14 -74.2(2) . . . . ?
C16 N3 C23 C24 160.73(19) . . . . ?
C16 C17 C18 C19 -177.2(2) . . . . ?
C16 C17 C22 O2 -2.0(3) . . . . ?
C16 C17 C22 C21 175.5(2) . . . . ?
C17 C18 C19 C20 2.0(4) . . . . ?
C18 C17 C22 O2 -177.7(2) . . . . ?
C18 C17 C22 C21 -0.2(3) . . . . ?
C18 C19 C20 C21 -1.0(4) . . . . ?
C19 C20 C21 C22 -0.6(4) . . . . ?
C20 C21 C22 O2 178.6(2) . . . . ?
C20 C21 C22 C17 1.2(3) . . . . ?
C22 C17 C18 C19 -1.4(4) . . . . ?
C23 N3 C15 C14 166.76(18) . . . . ?
C23 N3 C16 C17 -48.1(2) . . . . ?
C23 C24 C25 C26 175.2(2) . . . . ?
C24 N2 C28 C27 0.9(4) . . . . ?
C24 C25 C26 C27 1.0(4) . . . . ?
C25 C26 C27 C28 -0.6(4) . . . . ?
C26 C27 C28 N2 -0.4(4) . . . . ?
C28 N2 C24 C23 -176.3(2) . . . . ?
C28 N2 C24 C25 -0.5(3) . . . . ?
C29 C33 C34 C34 2.1(3) . . . 2_656 ?
C29 C33 C34 C35 -102.5(3) . . . . ?
C30 N5 C31 C32 1.4(4) . . . . ?
C30 C29 C33 C32 1.8(3) . . . . ?
C30 C29 C33 C34 -175.3(2) . . . . ?
C31 N5 C30 C29 0.4(4) . . . . ?
C31 C32 C33 C29 -0.1(4) . . . . ?
C31 C32 C33 C34 177.3(2) . . . . ?
C32 C33 C34 C34 -175.03(18) . . . 2_656 ?
C32 C33 C34 C35 80.4(3) . . . . ?
C33 C29 C30 N5 -2.0(4) . . . . ?
C33 C34 C35 C35 106.8(2) . . . 2_656 ?
C33 C34 C35 C36 -18.2(3) . . . . ?
C34 C34 C35 C35 -14.5(2) 2_656 . . 2_656 ?
C34 C34 C35 C36 -139.4(2) 2_656 . . . ?
C34 C35 C36 C37 -71.0(3) . . . . ?
C34 C35 C36 C40 113.2(3) . . . . ?
C35 C35 C36 C37 179.3(2) 2_656 . . . ?
C35 C35 C36 C40 3.4(3) 2_656 . . . ?
C35 C36 C37 C38 -175.9(2) . . . . ?
C35 C36 C40 C39 175.7(3) . . . . ?
C36 C37 C38 N6 0.2(4) . . . . ?
C37 C36 C40 C39 -0.3(4) . . . . ?
C38 N6 C39 C40 0.5(4) . . . . ?
C39 N6 C38 C37 -0.6(4) . . . . ?
C40 C36 C37 C38 0.2(4) . . . . ?
C41 C42 C43 C44 -0.1(4) . . . . ?
C42 C41 C46 C45 1.2(3) . . . . ?
C42 C41 B1 C47 -140.7(2) . . . . ?
C42 C41 B1 C53 -22.9(3) . . . . ?
C42 C41 B1 C59 99.1(3) . . . . ?
C42 C43 C44 C45 1.1(4) . . . . ?
C43 C44 C45 C46 -0.8(4) . . . . ?
C44 C45 C46 C41 -0.4(4) . . . . ?
C46 C41 C42 C43 -1.0(4) . . . . ?
C46 C41 B1 C47 45.7(3) . . . . ?
C46 C41 B1 C53 163.5(2) . . . . ?
C46 C41 B1 C59 -74.5(3) . . . . ?
C47 C48 C49 C50 -1.6(4) . . . . ?
C48 C47 C52 C51 -1.6(4) . . . . ?
C48 C47 B1 C41 15.5(3) . . . . ?
C48 C47 B1 C53 -103.9(3) . . . . ?
C48 C47 B1 C59 130.8(2) . . . . ?
C48 C49 C50 C51 -0.6(4) . . . . ?
C49 C50 C51 C52 1.6(5) . . . . ?
C50 C51 C52 C47 -0.4(5) . . . . ?
C52 C47 C48 C49 2.6(4) . . . . ?
C52 C47 B1 C41 -167.8(2) . . . . ?
C52 C47 B1 C53 72.9(3) . . . . ?
C52 C47 B1 C59 -52.5(3) . . . . ?
C53 C54 C55 C56 1.1(4) . . . . ?
C54 C53 C58 C57 2.5(4) . . . . ?
C54 C53 B1 C41 -68.1(3) . . . . ?
C54 C53 B1 C47 53.0(3) . . . . ?
C54 C53 B1 C59 176.7(2) . . . . ?
C54 C55 C56 C57 1.2(4) . . . . ?
C55 C56 C57 C58 -1.5(4) . . . . ?
C56 C57 C58 C53 -0.4(4) . . . . ?
C58 C53 C54 C55 -2.9(4) . . . . ?
C58 C53 B1 C41 108.7(3) . . . . ?
C58 C53 B1 C47 -130.2(2) . . . . ?
C58 C53 B1 C59 -6.5(3) . . . . ?
C59 C60 C61 C62 -2.8(4) . . . . ?
C60 C59 C64 C63 -1.9(4) . . . . ?
C60 C59 B1 C41 -67.9(3) . . . . ?
C60 C59 B1 C47 171.7(2) . . . . ?
C60 C59 B1 C53 50.7(3) . . . . ?
C60 C61 C62 C63 -0.3(4) . . . . ?
C61 C62 C63 C64 2.1(4) . . . . ?
C62 C63 C64 C59 -0.9(4) . . . . ?
C64 C59 C60 C61 3.7(3) . . . . ?
C64 C59 B1 C41 105.4(2) . . . . ?
C64 C59 B1 C47 -15.0(3) . . . . ?
C64 C59 B1 C53 -136.1(2) . . . . ?
B1 C41 C42 C43 -175.0(2) . . . . ?
B1 C41 C46 C45 175.3(2) . . . . ?
B1 C47 C48 C49 179.5(2) . . . . ?
B1 C47 C52 C51 -178.7(3) . . . . ?
B1 C53 C54 C55 174.3(2) . . . . ?
B1 C53 C58 C57 -174.4(2) . . . . ?
B1 C59 C60 C61 177.6(2) . . . . ?
B1 C59 C64 C63 -175.6(2) . . . . ?
